data_7714161
loop_
_publ_author_name
'Franc, Michal'
'Vosahlo, Petr'
'Schulz, Ji\<r\'i'
'Cisarova, Ivana'
'\<St\<epni\<cka, Petr'

_publ_section_title
;
 Synthesis and reactivity of Pd(II) imidoyl complexes obtained by
 insertion of isocyanoferrocene into the Pd-C bonds of orthopalladated
 precursors
;
_journal_name_full 'Dalton Transactions'
_journal_paper_doi 10.1039/D3DT02717A
_journal_year 2023
_chemical_formula_moiety 'C22 H27 Cl Fe N P Pd S'
_chemical_formula_sum 'C22 H27 Cl Fe N P Pd S'
_chemical_formula_weight 566.17
_space_group_crystal_system monoclinic
_space_group_IT_number 14
_space_group_name_Hall '-P 2yn'
_space_group_name_H-M_alt 'P 1 21/n 1'
_atom_sites_solution_hydrogens geom
_atom_sites_solution_primary direct
_atom_sites_solution_secondary difmap
_audit_creation_method SHELXL-2017/1
_audit_update_record
;
2023-08-15 deposited with the CCDC.	2023-10-06 downloaded from the CCDC.
;
_cell_angle_alpha 90
_cell_angle_beta 104.774(2)
_cell_angle_gamma 90
_cell_formula_units_Z 4
_cell_length_a 8.9162(5)
_cell_length_b 17.4114(9)
_cell_length_c 15.0731(7)
_cell_measurement_reflns_used 9902
_cell_measurement_temperature 150(2)
_cell_measurement_theta_max 27.51
_cell_measurement_theta_min 2.64
_cell_volume 2262.6(2)
_computing_cell_refinement 'SAINT V8.38A (Bruker AXS Inc., 2017)'
_computing_data_collection 'Bruker Instrument Service v2019.1.0.1'
_computing_data_reduction 'SAINT V8.38A (Bruker AXS Inc., 2017)'
_computing_molecular_graphics 'PLATON (Spek, 2017)'
_computing_publication_material 'PLATON (Spek, 2017)'
_computing_structure_refinement 'SHELXL-2017/1 (Sheldrick, 2017)'
_computing_structure_solution 'SHELXT 2014/5 (Sheldrick, 2014)'
_diffrn_ambient_temperature 150(2)
_diffrn_measured_fraction_theta_full 1.000
_diffrn_measured_fraction_theta_max 1.000
_diffrn_measurement_device_type 'Bruker APEX-II CCD'
_diffrn_measurement_method '\f and \w scans'
_diffrn_radiation_monochromator graphite
_diffrn_radiation_source 'fine-focus sealed tube'
_diffrn_radiation_type MoK\a
_diffrn_radiation_wavelength 0.71073
_diffrn_reflns_av_R_equivalents 0.0167
_diffrn_reflns_av_unetI/netI 0.0134
_diffrn_reflns_Laue_measured_fraction_full 1.000
_diffrn_reflns_Laue_measured_fraction_max 1.000
_diffrn_reflns_limit_h_max 10
_diffrn_reflns_limit_h_min -10
_diffrn_reflns_limit_k_max 21
_diffrn_reflns_limit_k_min -21
_diffrn_reflns_limit_l_max 18
_diffrn_reflns_limit_l_min -12
_diffrn_reflns_number 18721
_diffrn_reflns_point_group_measured_fraction_full 1.000
_diffrn_reflns_point_group_measured_fraction_max 1.000
_diffrn_reflns_theta_full 25.242
_diffrn_reflns_theta_max 25.996
_diffrn_reflns_theta_min 1.822
_exptl_absorpt_coefficient_mu 1.725
_exptl_absorpt_correction_T_max 0.64
_exptl_absorpt_correction_T_min 0.51
_exptl_absorpt_correction_type multi-scan
_exptl_absorpt_process_details 'SADABS-2016/2 - Bruker AXS'
_exptl_crystal_colour red
_exptl_crystal_density_diffrn 1.662
_exptl_crystal_description prism
_exptl_crystal_F_000 1144
_exptl_crystal_size_max 0.76
_exptl_crystal_size_mid 0.32
_exptl_crystal_size_min 0.28
_refine_diff_density_max 1.763
_refine_diff_density_min -0.464
_refine_diff_density_rms 0.066
_refine_ls_extinction_method none
_refine_ls_goodness_of_fit_ref 1.078
_refine_ls_hydrogen_treatment constr
_refine_ls_matrix_type full
_refine_ls_number_parameters 257
_refine_ls_number_reflns 4427
_refine_ls_number_restraints 0
_refine_ls_restrained_S_all 1.078
_refine_ls_R_factor_all 0.0241
_refine_ls_R_factor_gt 0.0222
_refine_ls_shift/su_max 0.003
_refine_ls_shift/su_mean 0.000
_refine_ls_structure_factor_coef Fsqd
_refine_ls_weighting_details 'w=1/[\s^2^(Fo^2^)+(0.0195P)^2^+3.4680P] where P=(Fo^2^+2Fc^2^)/3'
_refine_ls_weighting_scheme calc
_refine_ls_wR_factor_gt 0.0536
_refine_ls_wR_factor_ref 0.0545
_reflns_Friedel_coverage 0.000
_reflns_number_gt 4165
_reflns_number_total 4427
_reflns_threshold_expression 'I > 2\s(I)'
_cod_data_source_file d3dt02717a3.cif
_cod_data_source_block mf21
_cod_original_sg_symbol_H-M 'P 21/n'
_cod_database_code 7714161
_shelx_shelxl_version_number 2017/1
_shelx_space_group_comment
;
The symmetry employed for this shelxl refinement is uniquely defined
by the following loop, which should always be used as a source of
symmetry information in preference to the above space-group names.
They are only intended as comments.
;
_shelx_estimated_absorpt_t_min 0.354
_shelx_estimated_absorpt_t_max 0.644

loop_
_space_group_symop_operation_xyz
'x, y, z'
'-x+1/2, y+1/2, -z+1/2'
'-x, -y, -z'
'x-1/2, -y-1/2, z-1/2'

loop_
_atom_site_label
_atom_site_type_symbol
_atom_site_fract_x
_atom_site_fract_y
_atom_site_fract_z
_atom_site_U_iso_or_equiv
_atom_site_adp_type
_atom_site_occupancy
_atom_site_site_symmetry_order
_atom_site_calc_flag
_atom_site_refinement_flags_posn
_atom_site_refinement_flags_adp
_atom_site_refinement_flags_occupancy
_atom_site_disorder_assembly
_atom_site_disorder_group
Pd1 Pd 0.24088(2) 0.75022(2) 0.55044(2) 0.01502(6) Uani 1 1 d . . . . .
Fe1 Fe 0.52163(4) 0.54243(2) 0.73662(2) 0.01620(8) Uani 1 1 d . . . . .
Cl1 Cl 0.04934(7) 0.83582(3) 0.58333(4) 0.02773(13) Uani 1 1 d . . . . .
P1 P 0.04880(7) 0.67120(3) 0.47363(4) 0.02018(12) Uani 1 1 d . . . . .
S1 S 0.44468(7) 0.83400(3) 0.62699(4) 0.02187(12) Uani 1 1 d . . . . .
N1 N 0.4526(2) 0.61720(11) 0.54490(12) 0.0175(4) Uani 1 1 d . . . . .
C1 C 0.4007(3) 0.68355(12) 0.51787(14) 0.0172(4) Uani 1 1 d . . . . .
C2 C 0.4687(3) 0.72560(13) 0.45109(15) 0.0184(4) Uani 1 1 d . . . . .
C3 C 0.5629(3) 0.78986(14) 0.48079(16) 0.0231(5) Uani 1 1 d . . . . .
C4 C 0.6140(3) 0.83299(15) 0.41668(19) 0.0312(6) Uani 1 1 d . . . . .
H4 H 0.675497 0.877425 0.436005 0.037 Uiso 1 1 calc R U . . .
C5 C 0.5765(3) 0.81206(16) 0.32480(19) 0.0340(6) Uani 1 1 d . . . . .
H5 H 0.610592 0.842694 0.281554 0.041 Uiso 1 1 calc R U . . .
C6 C 0.4897(3) 0.74668(15) 0.29617(17) 0.0302(6) Uani 1 1 d . . . . .
H6 H 0.467820 0.731008 0.233814 0.036 Uiso 1 1 calc R U . . .
C7 C 0.4348(3) 0.70410(14) 0.35906(16) 0.0235(5) Uani 1 1 d . . . . .
H7 H 0.373339 0.659757 0.339142 0.028 Uiso 1 1 calc R U . . .
C8 C 0.6085(3) 0.80883(15) 0.58102(17) 0.0270(5) Uani 1 1 d . . . . .
H8A H 0.682363 0.852354 0.591178 0.032 Uiso 1 1 calc R U . . .
H8B H 0.662748 0.764094 0.615281 0.032 Uiso 1 1 calc R U . . .
C9 C 0.3942(3) 0.92653(14) 0.57396(19) 0.0310(6) Uani 1 1 d . . . . .
H9A H 0.473079 0.964318 0.602808 0.046 Uiso 1 1 calc R U . . .
H9B H 0.293070 0.942546 0.581907 0.046 Uiso 1 1 calc R U . . .
H9C H 0.389069 0.923009 0.508364 0.046 Uiso 1 1 calc R U . . .
C11 C 0.3952(2) 0.57459(13) 0.60862(14) 0.0172(4) Uani 1 1 d . . . . .
C12 C 0.4089(3) 0.49269(13) 0.61521(15) 0.0198(5) Uani 1 1 d . . . . .
H12 H 0.453850 0.460478 0.578091 0.024 Uiso 1 1 calc R U . . .
C13 C 0.3434(3) 0.46810(13) 0.68708(16) 0.0228(5) Uani 1 1 d . . . . .
H13 H 0.336345 0.416495 0.706082 0.027 Uiso 1 1 calc R U . . .
C14 C 0.2901(3) 0.53413(14) 0.72565(16) 0.0244(5) Uani 1 1 d . . . . .
H14 H 0.241459 0.534086 0.774870 0.029 Uiso 1 1 calc R U . . .
C15 C 0.3221(3) 0.60037(13) 0.67791(15) 0.0208(5) Uani 1 1 d . . . . .
H15 H 0.299243 0.652075 0.689754 0.025 Uiso 1 1 calc R U . . .
C16 C 0.7511(3) 0.56556(19) 0.7515(2) 0.0402(7) Uani 1 1 d . . . . .
H16 H 0.798323 0.577493 0.703392 0.048 Uiso 1 1 calc R U . . .
C17 C 0.7325(3) 0.49143(16) 0.78467(18) 0.0320(6) Uani 1 1 d . . . . .
H17 H 0.764873 0.444616 0.762990 0.038 Uiso 1 1 calc R U . . .
C18 C 0.6568(3) 0.49936(16) 0.85621(17) 0.0314(6) Uani 1 1 d . . . . .
H18 H 0.629459 0.458817 0.891254 0.038 Uiso 1 1 calc R U . . .
C19 C 0.6294(3) 0.57846(17) 0.86600(18) 0.0362(6) Uani 1 1 d . . . . .
H19 H 0.579910 0.600525 0.908745 0.043 Uiso 1 1 calc R U . . .
C20 C 0.6880(3) 0.61859(17) 0.8017(2) 0.0427(7) Uani 1 1 d . . . . .
H20 H 0.685341 0.672720 0.793495 0.051 Uiso 1 1 calc R U . . .
C31 C 0.0895(3) 0.57959(15) 0.42728(19) 0.0324(6) Uani 1 1 d . . . . .
H31A H -0.008001 0.555727 0.393684 0.049 Uiso 1 1 calc R U . . .
H31B H 0.142314 0.545811 0.477589 0.049 Uiso 1 1 calc R U . . .
H31C H 0.156204 0.587748 0.385543 0.049 Uiso 1 1 calc R U . . .
C32 C -0.0865(3) 0.64615(17) 0.5404(2) 0.0362(6) Uani 1 1 d . . . . .
H32A H -0.122426 0.693007 0.564550 0.054 Uiso 1 1 calc R U . . .
H32B H -0.034909 0.612823 0.591447 0.054 Uiso 1 1 calc R U . . .
H32C H -0.175442 0.619063 0.501261 0.054 Uiso 1 1 calc R U . . .
C33 C -0.0660(3) 0.72072(16) 0.37377(19) 0.0374(6) Uani 1 1 d . . . . .
H33A H -0.158548 0.690306 0.346063 0.056 Uiso 1 1 calc R U . . .
H33B H -0.004258 0.727670 0.329067 0.056 Uiso 1 1 calc R U . . .
H33C H -0.097299 0.771028 0.392051 0.056 Uiso 1 1 calc R U . . .

loop_
_atom_site_aniso_label
_atom_site_aniso_U_11
_atom_site_aniso_U_22
_atom_site_aniso_U_33
_atom_site_aniso_U_23
_atom_site_aniso_U_13
_atom_site_aniso_U_12
Pd1 0.01654(9) 0.01330(9) 0.01576(9) -0.00022(6) 0.00512(6) 0.00198(6)
Fe1 0.01807(16) 0.01388(15) 0.01530(15) 0.00126(12) 0.00176(12) -0.00111(12)
Cl1 0.0307(3) 0.0226(3) 0.0350(3) -0.0002(2) 0.0176(3) 0.0077(2)
P1 0.0171(3) 0.0184(3) 0.0243(3) -0.0005(2) 0.0040(2) -0.0002(2)
S1 0.0239(3) 0.0213(3) 0.0178(3) -0.0029(2) 0.0006(2) -0.0004(2)
N1 0.0189(9) 0.0182(9) 0.0153(8) -0.0004(7) 0.0041(7) 0.0034(7)
C1 0.0180(11) 0.0178(11) 0.0164(10) -0.0040(8) 0.0054(8) -0.0005(8)
C2 0.0173(11) 0.0192(11) 0.0192(10) 0.0036(9) 0.0056(9) 0.0072(9)
C3 0.0136(11) 0.0276(13) 0.0285(12) -0.0011(10) 0.0062(9) 0.0018(9)
C4 0.0237(13) 0.0286(13) 0.0445(15) 0.0057(11) 0.0147(11) -0.0021(10)
C5 0.0319(14) 0.0387(15) 0.0382(15) 0.0155(12) 0.0213(12) 0.0071(12)
C6 0.0326(14) 0.0394(15) 0.0221(12) 0.0075(11) 0.0132(11) 0.0150(12)
C7 0.0259(12) 0.0235(12) 0.0229(11) 0.0020(9) 0.0093(10) 0.0088(10)
C8 0.0182(11) 0.0286(13) 0.0316(13) -0.0046(10) 0.0016(10) -0.0031(10)
C9 0.0297(14) 0.0204(12) 0.0371(14) 0.0004(10) -0.0019(11) -0.0036(10)
C11 0.0165(10) 0.0179(11) 0.0158(10) 0.0013(8) 0.0018(8) 0.0028(8)
C12 0.0181(11) 0.0184(11) 0.0198(11) -0.0021(9) -0.0009(9) 0.0019(9)
C13 0.0199(11) 0.0176(11) 0.0276(12) 0.0035(9) -0.0001(9) -0.0057(9)
C14 0.0201(11) 0.0303(13) 0.0239(12) 0.0059(10) 0.0074(9) 0.0005(10)
C15 0.0226(12) 0.0206(11) 0.0205(11) 0.0029(9) 0.0076(9) 0.0061(9)
C16 0.0205(13) 0.065(2) 0.0323(14) 0.0093(14) 0.0011(11) -0.0126(13)
C17 0.0204(12) 0.0373(15) 0.0315(13) -0.0076(11) -0.0060(10) 0.0061(11)
C18 0.0280(13) 0.0338(14) 0.0249(12) 0.0100(11) -0.0068(10) -0.0043(11)
C19 0.0340(15) 0.0451(16) 0.0230(12) -0.0123(12) -0.0048(11) 0.0026(13)
C20 0.0387(16) 0.0250(14) 0.0518(18) 0.0006(13) -0.0117(14) -0.0123(12)
C31 0.0261(13) 0.0257(13) 0.0431(15) -0.0121(11) 0.0042(11) -0.0035(11)
C32 0.0301(14) 0.0375(15) 0.0455(16) -0.0035(12) 0.0178(12) -0.0111(12)
C33 0.0366(15) 0.0317(14) 0.0342(14) 0.0015(12) -0.0088(12) -0.0003(12)

loop_
_atom_type_symbol
_atom_type_description
_atom_type_scat_dispersion_real
_atom_type_scat_dispersion_imag
_atom_type_scat_source
C C 0.0033 0.0016 'International Tables Vol C Tables 4.2.6.8 and 6.1.1.4'
H H 0.0000 0.0000 'International Tables Vol C Tables 4.2.6.8 and 6.1.1.4'
Cl Cl 0.1484 0.1585 'International Tables Vol C Tables 4.2.6.8 and 6.1.1.4'
Fe Fe 0.3463 0.8444 'International Tables Vol C Tables 4.2.6.8 and 6.1.1.4'
N N 0.0061 0.0033 'International Tables Vol C Tables 4.2.6.8 and 6.1.1.4'
P P 0.1023 0.0942 'International Tables Vol C Tables 4.2.6.8 and 6.1.1.4'
Pd Pd -0.9988 1.0072 'International Tables Vol C Tables 4.2.6.8 and 6.1.1.4'
S S 0.1246 0.1234 'International Tables Vol C Tables 4.2.6.8 and 6.1.1.4'

loop_
_geom_angle_atom_site_label_1
_geom_angle_atom_site_label_2
_geom_angle_atom_site_label_3
_geom_angle
_geom_angle_site_symmetry_1
_geom_angle_site_symmetry_3
_geom_angle_publ_flag
C1 Pd1 P1 90.87(6) . . ?
C1 Pd1 S1 88.34(6) . . ?
P1 Pd1 S1 178.30(2) . . ?
C1 Pd1 Cl1 176.80(6) . . ?
P1 Pd1 Cl1 89.87(2) . . ?
S1 Pd1 Cl1 90.84(2) . . ?
C14 Fe1 C13 40.93(10) . . ?
C14 Fe1 C17 145.41(11) . . ?
C13 Fe1 C17 114.59(10) . . ?
C14 Fe1 C18 113.87(10) . . ?
C13 Fe1 C18 108.68(10) . . ?
C17 Fe1 C18 40.68(11) . . ?
C14 Fe1 C15 40.98(9) . . ?
C13 Fe1 C15 69.07(9) . . ?
C17 Fe1 C15 173.18(11) . . ?
C18 Fe1 C15 144.97(10) . . ?
C14 Fe1 C16 172.50(12) . . ?
C13 Fe1 C16 146.30(12) . . ?
C17 Fe1 C16 40.42(12) . . ?
C18 Fe1 C16 67.99(11) . . ?
C15 Fe1 C16 133.55(11) . . ?
C14 Fe1 C19 108.69(11) . . ?
C13 Fe1 C19 132.73(11) . . ?
C17 Fe1 C19 68.12(11) . . ?
C18 Fe1 C19 40.53(11) . . ?
C15 Fe1 C19 114.11(10) . . ?
C16 Fe1 C19 67.64(12) . . ?
C14 Fe1 C12 68.88(10) . . ?
C13 Fe1 C12 40.78(9) . . ?
C17 Fe1 C12 109.41(10) . . ?
C18 Fe1 C12 132.93(10) . . ?
C15 Fe1 C12 69.24(9) . . ?
C16 Fe1 C12 115.65(11) . . ?
C19 Fe1 C12 172.25(11) . . ?
C14 Fe1 C20 133.03(12) . . ?
C13 Fe1 C20 172.06(12) . . ?
C17 Fe1 C20 67.75(12) . . ?
C18 Fe1 C20 67.75(11) . . ?
C15 Fe1 C20 109.46(11) . . ?
C16 Fe1 C20 40.07(13) . . ?
C19 Fe1 C20 40.07(12) . . ?
C12 Fe1 C20 146.74(12) . . ?
C14 Fe1 C11 68.87(9) . . ?
C13 Fe1 C11 68.78(9) . . ?
C17 Fe1 C11 133.62(10) . . ?
C18 Fe1 C11 172.94(10) . . ?
C15 Fe1 C11 41.14(8) . . ?
C16 Fe1 C11 110.19(10) . . ?
C19 Fe1 C11 145.88(11) . . ?
C12 Fe1 C11 40.99(9) . . ?
C20 Fe1 C11 115.61(11) . . ?
C33 P1 C32 105.17(15) . . ?
C33 P1 C31 102.99(13) . . ?
C32 P1 C31 103.25(13) . . ?
C33 P1 Pd1 109.19(10) . . ?
C32 P1 Pd1 112.68(10) . . ?
C31 P1 Pd1 122.00(9) . . ?
C9 S1 C8 100.36(13) . . ?
C9 S1 Pd1 104.99(8) . . ?
C8 S1 Pd1 104.75(8) . . ?
C1 N1 C11 122.03(19) . . ?
N1 C1 C2 118.95(19) . . ?
N1 C1 Pd1 132.40(17) . . ?
C2 C1 Pd1 108.61(15) . . ?
C7 C2 C3 119.5(2) . . ?
C7 C2 C1 121.2(2) . . ?
C3 C2 C1 119.3(2) . . ?
C4 C3 C2 119.0(2) . . ?
C4 C3 C8 122.0(2) . . ?
C2 C3 C8 119.0(2) . . ?
C5 C4 C3 120.9(2) . . ?
C5 C4 H4 119.5 . . ?
C3 C4 H4 119.5 . . ?
C6 C5 C4 120.1(2) . . ?
C6 C5 H5 120.0 . . ?
C4 C5 H5 120.0 . . ?
C5 C6 C7 119.6(2) . . ?
C5 C6 H6 120.2 . . ?
C7 C6 H6 120.2 . . ?
C6 C7 C2 120.8(2) . . ?
C6 C7 H7 119.6 . . ?
C2 C7 H7 119.6 . . ?
C3 C8 S1 113.51(16) . . ?
C3 C8 H8A 108.9 . . ?
S1 C8 H8A 108.9 . . ?
C3 C8 H8B 108.9 . . ?
S1 C8 H8B 108.9 . . ?
H8A C8 H8B 107.7 . . ?
S1 C9 H9A 109.5 . . ?
S1 C9 H9B 109.5 . . ?
H9A C9 H9B 109.5 . . ?
S1 C9 H9C 109.5 . . ?
H9A C9 H9C 109.5 . . ?
H9B C9 H9C 109.5 . . ?
N1 C11 C12 122.1(2) . . ?
N1 C11 C15 129.9(2) . . ?
C12 C11 C15 107.87(19) . . ?
N1 C11 Fe1 125.27(15) . . ?
C12 C11 Fe1 69.27(12) . . ?
C15 C11 Fe1 69.11(12) . . ?
C13 C12 C11 108.0(2) . . ?
C13 C12 Fe1 69.45(13) . . ?
C11 C12 Fe1 69.74(12) . . ?
C13 C12 H12 126.0 . . ?
C11 C12 H12 126.0 . . ?
Fe1 C12 H12 126.4 . . ?
C12 C13 C14 108.2(2) . . ?
C12 C13 Fe1 69.78(13) . . ?
C14 C13 Fe1 69.37(13) . . ?
C12 C13 H13 125.9 . . ?
C14 C13 H13 125.9 . . ?
Fe1 C13 H13 126.5 . . ?
C13 C14 C15 108.4(2) . . ?
C13 C14 Fe1 69.70(13) . . ?
C15 C14 Fe1 69.76(13) . . ?
C13 C14 H14 125.8 . . ?
C15 C14 H14 125.8 . . ?
Fe1 C14 H14 126.3 . . ?
C14 C15 C11 107.5(2) . . ?
C14 C15 Fe1 69.26(13) . . ?
C11 C15 Fe1 69.74(12) . . ?
C14 C15 H15 126.3 . . ?
C11 C15 H15 126.3 . . ?
Fe1 C15 H15 126.3 . . ?
C20 C16 C17 108.2(3) . . ?
C20 C16 Fe1 70.10(16) . . ?
C17 C16 Fe1 69.70(15) . . ?
C20 C16 H16 125.9 . . ?
C17 C16 H16 125.9 . . ?
Fe1 C16 H16 125.9 . . ?
C16 C17 C18 107.6(2) . . ?
C16 C17 Fe1 69.88(16) . . ?
C18 C17 Fe1 69.68(14) . . ?
C16 C17 H17 126.2 . . ?
C18 C17 H17 126.2 . . ?
Fe1 C17 H17 125.8 . . ?
C19 C18 C17 107.6(2) . . ?
C19 C18 Fe1 69.81(15) . . ?
C17 C18 Fe1 69.63(14) . . ?
C19 C18 H18 126.2 . . ?
C17 C18 H18 126.2 . . ?
Fe1 C18 H18 126.0 . . ?
C20 C19 C18 108.0(3) . . ?
C20 C19 Fe1 70.09(15) . . ?
C18 C19 Fe1 69.66(14) . . ?
C20 C19 H19 126.0 . . ?
C18 C19 H19 126.0 . . ?
Fe1 C19 H19 125.8 . . ?
C16 C20 C19 108.5(3) . . ?
C16 C20 Fe1 69.83(16) . . ?
C19 C20 Fe1 69.83(15) . . ?
C16 C20 H20 125.7 . . ?
C19 C20 H20 125.7 . . ?
Fe1 C20 H20 126.2 . . ?
P1 C31 H31A 109.5 . . ?
P1 C31 H31B 109.5 . . ?
H31A C31 H31B 109.5 . . ?
P1 C31 H31C 109.5 . . ?
H31A C31 H31C 109.5 . . ?
H31B C31 H31C 109.5 . . ?
P1 C32 H32A 109.5 . . ?
P1 C32 H32B 109.5 . . ?
H32A C32 H32B 109.5 . . ?
P1 C32 H32C 109.5 . . ?
H32A C32 H32C 109.5 . . ?
H32B C32 H32C 109.5 . . ?
P1 C33 H33A 109.5 . . ?
P1 C33 H33B 109.5 . . ?
H33A C33 H33B 109.5 . . ?
P1 C33 H33C 109.5 . . ?
H33A C33 H33C 109.5 . . ?
H33B C33 H33C 109.5 . . ?

loop_
_geom_bond_atom_site_label_1
_geom_bond_atom_site_label_2
_geom_bond_distance
_geom_bond_site_symmetry_2
_geom_bond_publ_flag
Pd1 C1 1.994(2) . ?
Pd1 P1 2.2705(6) . ?
Pd1 S1 2.3857(6) . ?
Pd1 Cl1 2.4116(6) . ?
Fe1 C14 2.034(2) . ?
Fe1 C13 2.038(2) . ?
Fe1 C17 2.038(3) . ?
Fe1 C18 2.039(2) . ?
Fe1 C15 2.040(2) . ?
Fe1 C16 2.041(3) . ?
Fe1 C19 2.041(2) . ?
Fe1 C12 2.042(2) . ?
Fe1 C20 2.044(3) . ?
Fe1 C11 2.049(2) . ?
P1 C33 1.809(3) . ?
P1 C32 1.810(3) . ?
P1 C31 1.815(3) . ?
S1 C9 1.804(3) . ?
S1 C8 1.822(3) . ?
N1 C1 1.272(3) . ?
N1 C11 1.409(3) . ?
C1 C2 1.493(3) . ?
C2 C7 1.394(3) . ?
C2 C3 1.402(3) . ?
C3 C4 1.389(3) . ?
C3 C8 1.498(3) . ?
C4 C5 1.388(4) . ?
C4 H4 0.9500 . ?
C5 C6 1.382(4) . ?
C5 H5 0.9500 . ?
C6 C7 1.387(3) . ?
C6 H6 0.9500 . ?
C7 H7 0.9500 . ?
C8 H8A 0.9900 . ?
C8 H8B 0.9900 . ?
C9 H9A 0.9800 . ?
C9 H9B 0.9800 . ?
C9 H9C 0.9800 . ?
C11 C12 1.433(3) . ?
C11 C15 1.437(3) . ?
C12 C13 1.422(3) . ?
C12 H12 0.9500 . ?
C13 C14 1.424(3) . ?
C13 H13 0.9500 . ?
C14 C15 1.426(3) . ?
C14 H14 0.9500 . ?
C15 H15 0.9500 . ?
C16 C20 1.399(5) . ?
C16 C17 1.409(4) . ?
C16 H16 0.9500 . ?
C17 C18 1.417(4) . ?
C17 H17 0.9500 . ?
C18 C19 1.413(4) . ?
C18 H18 0.9500 . ?
C19 C20 1.400(4) . ?
C19 H19 0.9500 . ?
C20 H20 0.9500 . ?
C31 H31A 0.9800 . ?
C31 H31B 0.9800 . ?
C31 H31C 0.9800 . ?
C32 H32A 0.9800 . ?
C32 H32B 0.9800 . ?
C32 H32C 0.9800 . ?
C33 H33A 0.9800 . ?
C33 H33B 0.9800 . ?
C33 H33C 0.9800 . ?
